data_7210578
loop_
_publ_author_name
'Chen, Baokuan'
'Lin, Zhengguo'
'Wang, Bo'
'Feng, Xiao'
'Fan, Linyuan'
'Yang, Song'
'Huang, Xianqiang'
'Hu, Changwen'

_publ_section_title
;
 A new synthetic approach to functionalize oxomolybdenum complexes
;
_journal_issue 37
_journal_name_full CrystEngComm
_journal_page_first 7410
_journal_paper_doi 10.1039/c3ce40994e
_journal_volume 15
_journal_year 2013
_chemical_formula_moiety 'C10 H16 Mo8 N4 O26, 4(C5 H9 N2)'
_chemical_formula_sum 'C30 H52 Mo8 N12 O26'
_chemical_formula_weight 1764.36
_chemical_name_systematic
; 
 ? 
;
_space_group_IT_number 2
_symmetry_cell_setting triclinic
_symmetry_space_group_name_Hall '-P 1'
_symmetry_space_group_name_H-M 'P -1'
_atom_sites_solution_hydrogens geom
_atom_sites_solution_primary direct
_atom_sites_solution_secondary difmap
_audit_creation_method SHELXL-97
_cell_angle_alpha 72.391(2)
_cell_angle_beta 71.058(2)
_cell_angle_gamma 80.060(2)
_cell_formula_units_Z 1
_cell_length_a 11.3366(13)
_cell_length_b 11.3529(13)
_cell_length_c 11.3639(14)
_cell_measurement_temperature 296(2)
_cell_measurement_theta_max 28.38
_cell_measurement_theta_min 2.79
_cell_volume 1314.0(3)
_computing_cell_refinement 'Bruker SAINT'
_computing_data_collection 'Bruker APEX2'
_computing_data_reduction 'Bruker SAINT'
_computing_molecular_graphics 'Bruker SHELXTL'
_computing_publication_material 'Bruker SHELXTL'
_computing_structure_refinement 'SHELXL-97 (Sheldrick, 2008)'
_computing_structure_solution 'SHELXS-97 (Sheldrick, 2008)'
_diffrn_ambient_temperature 296(2)
_diffrn_measured_fraction_theta_full 0.957
_diffrn_measured_fraction_theta_max 0.957
_diffrn_measurement_device_type 'Bruker APEX-II CCD'
_diffrn_measurement_method '\f and \w scans'
_diffrn_radiation_monochromator graphite
_diffrn_radiation_source 'fine-focus sealed tube'
_diffrn_radiation_type MoK\a
_diffrn_radiation_wavelength 0.71073
_diffrn_reflns_av_R_equivalents 0.0147
_diffrn_reflns_av_sigmaI/netI 0.0266
_diffrn_reflns_limit_h_max 13
_diffrn_reflns_limit_h_min -9
_diffrn_reflns_limit_k_max 13
_diffrn_reflns_limit_k_min -13
_diffrn_reflns_limit_l_max 13
_diffrn_reflns_limit_l_min -13
_diffrn_reflns_number 6255
_diffrn_reflns_theta_full 25.20
_diffrn_reflns_theta_max 25.20
_diffrn_reflns_theta_min 1.91
_exptl_absorpt_coefficient_mu 1.937
_exptl_absorpt_correction_T_max 0.748
_exptl_absorpt_correction_T_min 0.634
_exptl_absorpt_correction_type multi-scan
_exptl_absorpt_process_details SADABS,Bruker(2005)
_exptl_crystal_colour colourless
_exptl_crystal_density_diffrn 2.230
_exptl_crystal_density_method 'not measured'
_exptl_crystal_description block
_exptl_crystal_F_000 860
_exptl_crystal_size_max 0.25
_exptl_crystal_size_mid 0.20
_exptl_crystal_size_min 0.15
_refine_diff_density_max 0.427
_refine_diff_density_min -0.844
_refine_diff_density_rms 0.089
_refine_ls_extinction_method none
_refine_ls_goodness_of_fit_ref 1.027
_refine_ls_hydrogen_treatment constr
_refine_ls_matrix_type full
_refine_ls_number_parameters 346
_refine_ls_number_reflns 4531
_refine_ls_number_restraints 198
_refine_ls_restrained_S_all 1.015
_refine_ls_R_factor_all 0.0276
_refine_ls_R_factor_gt 0.0234
_refine_ls_shift/su_max 0.001
_refine_ls_shift/su_mean 0.000
_refine_ls_structure_factor_coef Fsqd
_refine_ls_weighting_details 'calc w=1/[\s^2^(Fo^2^)+(0.0292P)^2^+1.5524P] where P=(Fo^2^+2Fc^2^)/3'
_refine_ls_weighting_scheme calc
_refine_ls_wR_factor_gt 0.0576
_refine_ls_wR_factor_ref 0.0604
_reflns_number_gt &n
_reflns_number_total 4733
_reflns_threshold_expression >2sigma(I)
_cod_data_source_file c3ce40994e.txt
_cod_data_source_block 3
_cod_depositor_comments
;
The following automatic conversions were performed:

'_symmetry_cell_setting' value 'Triclinic' changed to 'triclinic'
according to /home/saulius/struct/CIF-dictionaries/cif_core.dic
dictionary named 'cif_core.dic' version 2.4.2 from 2011-04-26.

Automatic conversion script
Id: cif_fix_values 1891 2012-01-12 08:04:46Z andrius 
;
_cod_original_cell_volume 1314.1(3)
_cod_database_code 7210578
_cell_ measurement_reflns_used

loop_
_symmetry_equiv_pos_as_xyz
'x, y, z'
'-x, -y, -z'

loop_
_atom_site_label
_atom_site_type_symbol
_atom_site_fract_x
_atom_site_fract_y
_atom_site_fract_z
_atom_site_U_iso_or_equiv
_atom_site_adp_type
_atom_site_occupancy
_atom_site_symmetry_multiplicity
_atom_site_calc_flag
_atom_site_refinement_flags
C1 C 0.4462(3) 0.1275(3) 0.7038(4) 0.0322(8) Uani 1 1 d U
H1 H 0.4529 0.0942 0.7871 0.039 Uiso 1 1 calc R
C2 C 0.4885(4) 0.1706(4) 0.4945(4) 0.0391(9) Uani 1 1 d U
H2 H 0.5281 0.1728 0.4083 0.047 Uiso 1 1 calc R
C3 C 0.3772(4) 0.2286(4) 0.5420(4) 0.0367(9) Uani 1 1 d U
H3 H 0.3264 0.2791 0.4936 0.044 Uiso 1 1 calc R
C4 C 0.6561(3) 0.0411(4) 0.5901(4) 0.0387(9) Uani 1 1 d U
H4A H 0.6763 -0.0061 0.5268 0.046 Uiso 1 1 calc R
H4B H 0.6543 -0.0170 0.6731 0.046 Uiso 1 1 calc R
C6 C 0.9896(4) 0.3564(4) 0.4084(4) 0.0392(9) Uani 1 1 d U
H6 H 0.9465 0.4340 0.4082 0.047 Uiso 1 1 calc R
C7 C 1.0846(4) 0.1904(4) 0.3490(4) 0.0378(9) Uani 1 1 d U
H7 H 1.1186 0.1338 0.2998 0.045 Uiso 1 1 calc R
C8 C 1.0858(4) 0.1758(4) 0.4703(4) 0.0440(10) Uani 1 1 d U
H8 H 1.1204 0.1073 0.5214 0.053 Uiso 1 1 calc R
C9 C 0.8649(4) 0.3591(4) 0.1945(4) 0.0488(11) Uani 1 1 d U
H9A H 0.8429 0.2752 0.2198 0.073 Uiso 1 1 calc R
H9B H 0.8516 0.4009 0.1122 0.073 Uiso 1 1 calc R
H9C H 0.8136 0.4012 0.2576 0.073 Uiso 1 1 calc R
C10 C 0.9997(4) 0.3589(4) 0.1851(4) 0.0448(10) Uani 1 1 d U
H10A H 1.0509 0.3123 0.1248 0.054 Uiso 1 1 calc R
H10B H 1.0237 0.4434 0.1519 0.054 Uiso 1 1 calc R
C11 C 0.3375(4) 0.4104(4) 0.1986(4) 0.0396(9) Uani 1 1 d U
H11 H 0.2539 0.4383 0.2283 0.048 Uiso 1 1 calc R
C12 C 0.3806(5) 0.3082(4) 0.1557(4) 0.0478(11) Uani 1 1 d U
H12 H 0.3331 0.2530 0.1487 0.057 Uiso 1 1 calc R
C13 C 0.5404(4) 0.3982(5) 0.1448(4) 0.0534(12) Uani 1 1 d U
H13 H 0.6220 0.4158 0.1294 0.064 Uiso 1 1 calc R
C14 C 0.7559(4) 0.1271(4) 0.5541(5) 0.0519(11) Uani 1 1 d U
H14A H 0.7571 0.1858 0.4727 0.078 Uiso 1 1 calc R
H14B H 0.8358 0.0802 0.5472 0.078 Uiso 1 1 calc R
H14C H 0.7390 0.1704 0.6192 0.078 Uiso 1 1 calc R
C15 C 0.4366(4) 0.5804(4) 0.2272(5) 0.0499(11) Uani 1 1 d U
H15A H 0.5138 0.6193 0.1776 0.060 Uiso 1 1 calc R
H15B H 0.3679 0.6377 0.2057 0.060 Uiso 1 1 calc R
C16 C 0.4222(8) 0.5569(6) 0.3650(5) 0.098(2) Uani 1 1 d U
H16A H 0.3414 0.5277 0.4143 0.148 Uiso 1 1 calc R
H16B H 0.4296 0.6323 0.3829 0.148 Uiso 1 1 calc R
H16C H 0.4861 0.4953 0.3882 0.148 Uiso 1 1 calc R
Mo1 Mo 0.08966(3) 0.00850(2) 0.84005(2) 0.01866(8) Uani 1 1 d .
Mo2 Mo -0.10820(3) 0.28001(2) 0.85494(3) 0.02062(8) Uani 1 1 d .
Mo3 Mo 0.18775(3) 0.28497(3) 0.80470(3) 0.02361(8) Uani 1 1 d .
Mo4 Mo -0.23971(3) 0.02438(3) 0.94700(3) 0.02147(8) Uani 1 1 d .
N1 N 0.3507(3) 0.2009(3) 0.6743(3) 0.0288(6) Uani 1 1 d .
N2 N 0.5324(3) 0.1075(3) 0.5971(3) 0.0313(7) Uani 1 1 d .
N3 N 1.0238(3) 0.3039(3) 0.3113(3) 0.0303(7) Uani 1 1 d .
N4 N 1.0267(3) 0.2810(3) 0.5039(3) 0.0409(8) Uani 1 1 d .
H4 H 1.0155 0.2954 0.5770 0.049 Uiso 1 1 calc R
N5 N 0.5080(4) 0.3019(4) 0.1245(3) 0.0533(10) Uani 1 1 d .
H5 H 0.5588 0.2443 0.0962 0.064 Uiso 1 1 calc R
N6 N 0.4388(3) 0.4655(3) 0.1904(3) 0.0379(8) Uani 1 1 d .
O1 O 0.0247(2) 0.3165(2) 0.9080(2) 0.0247(5) Uani 1 1 d .
O2 O -0.0926(2) 0.3944(2) 0.7122(2) 0.0290(5) Uani 1 1 d .
O3 O -0.2312(2) 0.3358(2) 0.9619(2) 0.0289(5) Uani 1 1 d .
O4 O 0.2129(2) -0.0486(2) 0.7355(2) 0.0308(6) Uani 1 1 d .
O5 O -0.3706(2) 0.0920(2) 1.0375(2) 0.0331(6) Uani 1 1 d .
O6 O 0.1933(2) 0.0998(2) 0.9129(2) 0.0232(5) Uani 1 1 d .
O7 O -0.0920(2) 0.09701(19) 0.9913(2) 0.0199(5) Uani 1 1 d .
O8 O 0.0701(2) 0.1773(2) 0.7538(2) 0.0222(5) Uani 1 1 d .
O9 O -0.1899(2) 0.1704(2) 0.8111(2) 0.0253(5) Uani 1 1 d .
O10 O -0.0401(2) -0.0460(2) 0.8293(2) 0.0250(5) Uani 1 1 d .
O11 O 0.2765(2) 0.3304(2) 0.8751(3) 0.0388(6) Uani 1 1 d .
O12 O -0.2936(2) -0.0597(2) 0.8777(2) 0.0348(6) Uani 1 1 d .
O13 O 0.1897(2) 0.3996(2) 0.6656(2) 0.0371(6) Uani 1 1 d .

loop_
_atom_site_aniso_label
_atom_site_aniso_U_11
_atom_site_aniso_U_22
_atom_site_aniso_U_33
_atom_site_aniso_U_23
_atom_site_aniso_U_13
_atom_site_aniso_U_12
C1 0.0268(19) 0.0316(19) 0.0283(18) -0.0026(15) -0.0014(15) 0.0002(15)
C2 0.037(2) 0.050(2) 0.0284(19) -0.0133(17) -0.0060(17) -0.0008(18)
C3 0.031(2) 0.041(2) 0.034(2) -0.0074(17) -0.0080(17) -0.0009(17)
C4 0.0258(19) 0.040(2) 0.044(2) -0.0141(18) -0.0037(17) 0.0058(16)
C6 0.048(2) 0.031(2) 0.035(2) -0.0141(17) -0.0012(18) -0.0061(17)
C7 0.043(2) 0.037(2) 0.034(2) -0.0149(16) -0.0124(18) 0.0086(17)
C8 0.042(2) 0.050(2) 0.035(2) -0.0083(18) -0.0134(19) 0.0097(19)
C9 0.064(3) 0.041(2) 0.052(3) -0.016(2) -0.032(2) 0.004(2)
C10 0.058(3) 0.043(2) 0.031(2) 0.0010(17) -0.019(2) -0.010(2)
C11 0.0253(19) 0.035(2) 0.054(2) -0.0129(18) -0.0049(18) -0.0023(16)
C12 0.055(3) 0.038(2) 0.048(2) -0.0124(19) -0.009(2) -0.007(2)
C13 0.032(2) 0.077(3) 0.047(2) -0.023(2) -0.005(2) 0.005(2)
C14 0.037(2) 0.060(3) 0.060(3) -0.019(2) -0.012(2) -0.004(2)
C15 0.042(2) 0.045(2) 0.067(3) -0.012(2) -0.019(2) -0.0108(19)
C16 0.178(7) 0.059(3) 0.061(4) -0.023(3) -0.022(4) -0.029(4)
Mo1 0.02156(15) 0.01674(14) 0.01617(14) -0.00483(10) -0.00348(11) -0.00065(11)
Mo2 0.01948(15) 0.01830(14) 0.02101(15) -0.00476(11) -0.00334(11) 0.00070(11)
Mo3 0.02018(15) 0.01823(15) 0.02875(16) -0.00484(11) -0.00292(12) -0.00270(11)
Mo4 0.02012(15) 0.02123(15) 0.02344(15) -0.00557(11) -0.00723(12) -0.00153(11)
N1 0.0244(15) 0.0272(15) 0.0287(15) -0.0045(12) -0.0019(13) -0.0032(12)
N2 0.0241(16) 0.0323(16) 0.0310(16) -0.0083(13) -0.0011(13) 0.0011(13)
N3 0.0348(17) 0.0296(16) 0.0263(15) -0.0079(13) -0.0079(14) -0.0034(13)
N4 0.046(2) 0.055(2) 0.0258(16) -0.0190(16) -0.0044(15) -0.0107(17)
N5 0.050(2) 0.058(2) 0.041(2) -0.0203(18) -0.0054(18) 0.0210(19)
N6 0.0259(17) 0.0436(19) 0.0393(18) -0.0107(15) -0.0041(14) -0.0010(14)
O1 0.0241(12) 0.0211(11) 0.0276(12) -0.0099(10) -0.0047(10) 0.0018(9)
O2 0.0336(14) 0.0217(12) 0.0259(12) -0.0022(10) -0.0063(11) 0.0003(10)
O3 0.0232(12) 0.0313(13) 0.0304(13) -0.0126(10) -0.0025(11) 0.0005(10)
O4 0.0301(13) 0.0293(13) 0.0289(13) -0.0130(11) 0.0008(11) 0.0001(11)
O5 0.0240(13) 0.0313(13) 0.0364(14) -0.0076(11) -0.0005(11) -0.0009(10)
O6 0.0236(12) 0.0203(11) 0.0238(11) -0.0039(9) -0.0050(10) -0.0039(9)
O7 0.0199(11) 0.0180(11) 0.0198(11) -0.0036(9) -0.0046(9) -0.0014(9)
O8 0.0234(12) 0.0208(11) 0.0203(11) -0.0054(9) -0.0043(9) -0.0009(9)
O9 0.0282(13) 0.0238(12) 0.0231(11) -0.0022(9) -0.0111(10) 0.0000(10)
O10 0.0277(13) 0.0262(12) 0.0251(12) -0.0103(10) -0.0098(10) -0.0024(10)
O11 0.0298(14) 0.0367(15) 0.0538(17) -0.0162(13) -0.0096(13) -0.0104(12)
O12 0.0373(15) 0.0350(14) 0.0394(14) -0.0121(12) -0.0168(12) -0.0061(11)
O13 0.0353(15) 0.0242(13) 0.0364(14) 0.0007(11) 0.0007(12) -0.0004(11)

loop_
_atom_type_symbol
_atom_type_description
_atom_type_scat_dispersion_real
_atom_type_scat_dispersion_imag
_atom_type_scat_source
C C 0.0033 0.0016 'International Tables Vol C Tables 4.2.6.8 and 6.1.1.4'
Mo Mo -1.6832 0.6857 'International Tables Vol C Tables 4.2.6.8 and 6.1.1.4'
N N 0.0061 0.0033 'International Tables Vol C Tables 4.2.6.8 and 6.1.1.4'
O O 0.0106 0.0060 'International Tables Vol C Tables 4.2.6.8 and 6.1.1.4'
H H 0.0000 0.0000 'International Tables Vol C Tables 4.2.6.8 and 6.1.1.4'

loop_
_geom_angle_atom_site_label_1
_geom_angle_atom_site_label_2
_geom_angle_atom_site_label_3
_geom_angle
_geom_angle_site_symmetry_1
_geom_angle_site_symmetry_3
N1 C1 N2 110.6(3) . .
N1 C1 H1 124.7 . .
N2 C1 H1 124.7 . .
C3 C2 N2 106.9(3) . .
C3 C2 H2 126.6 . .
N2 C2 H2 126.6 . .
C2 C3 N1 108.8(4) . .
C2 C3 H3 125.6 . .
N1 C3 H3 125.6 . .
N2 C4 C14 112.2(3) . .
N2 C4 H4A 109.2 . .
C14 C4 H4A 109.2 . .
N2 C4 H4B 109.2 . .
C14 C4 H4B 109.2 . .
H4A C4 H4B 107.9 . .
N4 C6 N3 108.5(3) . .
N4 C6 H6 125.8 . .
N3 C6 H6 125.8 . .
C8 C7 N3 107.2(3) . .
C8 C7 H7 126.4 . .
N3 C7 H7 126.4 . .
C7 C8 N4 106.6(4) . .
C7 C8 H8 126.7 . .
N4 C8 H8 126.7 . .
C10 C9 H9A 109.5 . .
C10 C9 H9B 109.5 . .
H9A C9 H9B 109.5 . .
C10 C9 H9C 109.5 . .
H9A C9 H9C 109.5 . .
H9B C9 H9C 109.5 . .
N3 C10 C9 111.8(3) . .
N3 C10 H10A 109.3 . .
C9 C10 H10A 109.3 . .
N3 C10 H10B 109.3 . .
C9 C10 H10B 109.3 . .
H10A C10 H10B 107.9 . .
C12 C11 N6 107.5(4) . .
C12 C11 H11 126.3 . .
N6 C11 H11 126.3 . .
C11 C12 N5 106.4(4) . .
C11 C12 H12 126.8 . .
N5 C12 H12 126.8 . .
N6 C13 N5 109.1(4) . .
N6 C13 H13 125.5 . .
N5 C13 H13 125.5 . .
C4 C14 H14A 109.5 . .
C4 C14 H14B 109.5 . .
H14A C14 H14B 109.5 . .
C4 C14 H14C 109.5 . .
H14A C14 H14C 109.5 . .
H14B C14 H14C 109.5 . .
C16 C15 N6 112.3(4) . .
C16 C15 H15A 109.1 . .
N6 C15 H15A 109.1 . .
C16 C15 H15B 109.1 . .
N6 C15 H15B 109.1 . .
H15A C15 H15B 107.9 . .
C15 C16 H16A 109.5 . .
C15 C16 H16B 109.5 . .
H16A C16 H16B 109.5 . .
C15 C16 H16C 109.5 . .
H16A C16 H16C 109.5 . .
H16B C16 H16C 109.5 . .
O4 Mo1 O10 104.44(11) . .
O4 Mo1 O8 103.73(11) . .
O10 Mo1 O8 100.80(10) . .
O4 Mo1 O7 104.93(11) . 2_557
O10 Mo1 O7 97.85(10) . 2_557
O8 Mo1 O7 140.42(9) . 2_557
O4 Mo1 O6 97.96(11) . .
O10 Mo1 O6 157.47(9) . .
O8 Mo1 O6 75.77(9) . .
O7 Mo1 O6 73.73(9) 2_557 .
O4 Mo1 O7 178.84(10) . .
O10 Mo1 O7 75.86(9) . .
O8 Mo1 O7 75.11(8) . .
O7 Mo1 O7 76.10(9) 2_557 .
O6 Mo1 O7 81.79(8) . .
O3 Mo2 O2 104.24(11) . .
O3 Mo2 O9 100.51(11) . .
O2 Mo2 O9 95.92(11) . .
O3 Mo2 O1 97.85(11) . .
O2 Mo2 O1 99.47(11) . .
O9 Mo2 O1 152.30(9) . .
O3 Mo2 O7 94.05(10) . .
O2 Mo2 O7 160.59(10) . .
O9 Mo2 O7 74.03(9) . .
O1 Mo2 O7 84.17(9) . .
O3 Mo2 O8 166.38(10) . .
O2 Mo2 O8 88.31(9) . .
O9 Mo2 O8 83.12(9) . .
O1 Mo2 O8 74.50(8) . .
O7 Mo2 O8 74.20(8) . .
O11 Mo3 O13 105.68(14) . .
O11 Mo3 O1 102.05(12) . .
O13 Mo3 O1 100.67(11) . .
O11 Mo3 O6 94.79(11) . .
O13 Mo3 O6 153.48(11) . .
O1 Mo3 O6 91.12(9) . .
O11 Mo3 N1 94.33(12) . .
O13 Mo3 N1 83.01(11) . .
O1 Mo3 N1 161.42(11) . .
O6 Mo3 N1 78.72(9) . .
O11 Mo3 O8 164.58(11) . .
O13 Mo3 O8 89.62(11) . .
O1 Mo3 O8 76.40(9) . .
O6 Mo3 O8 70.02(9) . .
N1 Mo3 O8 85.47(10) . .
O12 Mo4 O5 105.50(13) . .
O12 Mo4 O9 103.67(11) . .
O5 Mo4 O9 97.23(11) . .
O12 Mo4 O6 103.09(11) . 2_557
O5 Mo4 O6 97.90(11) . 2_557
O9 Mo4 O6 144.31(10) . 2_557
O12 Mo4 O7 154.99(11) . .
O5 Mo4 O7 99.49(11) . .
O9 Mo4 O7 73.51(9) . .
O6 Mo4 O7 72.22(9) 2_557 .
O12 Mo4 O10 84.17(11) . .
O5 Mo4 O10 170.17(11) . .
O9 Mo4 O10 78.40(9) . .
O6 Mo4 O10 81.30(9) 2_557 .
O7 Mo4 O10 70.88(8) . .
C1 N1 C3 106.3(3) . .
C1 N1 Mo3 128.0(2) . .
C3 N1 Mo3 125.3(2) . .
C1 N2 C2 107.4(3) . .
C1 N2 C4 126.3(3) . .
C2 N2 C4 126.0(3) . .
C6 N3 C7 108.1(3) . .
C6 N3 C10 125.6(3) . .
C7 N3 C10 126.2(3) . .
C6 N4 C8 109.6(3) . .
C6 N4 H4 125.2 . .
C8 N4 H4 125.2 . .
C13 N5 C12 108.9(4) . .
C13 N5 H5 125.6 . .
C12 N5 H5 125.6 . .
C13 N6 C11 108.2(4) . .
C13 N6 C15 125.2(4) . .
C11 N6 C15 126.6(3) . .
Mo3 O1 Mo2 115.02(11) . .
Mo4 O6 Mo3 148.79(13) 2_557 .
Mo4 O6 Mo1 106.30(10) 2_557 .
Mo3 O6 Mo1 104.77(10) . .
Mo1 O7 Mo2 152.39(11) 2_557 .
Mo1 O7 Mo4 103.63(9) 2_557 .
Mo2 O7 Mo4 92.98(8) . .
Mo1 O7 Mo1 103.90(9) 2_557 .
Mo2 O7 Mo1 96.00(8) . .
Mo4 O7 Mo1 95.93(8) . .
Mo1 O8 Mo3 108.98(10) . .
Mo1 O8 Mo2 113.55(10) . .
Mo3 O8 Mo2 90.18(8) . .
Mo4 O9 Mo2 113.96(11) . .
Mo1 O10 Mo4 117.11(11) . .

loop_
_geom_bond_atom_site_label_1
_geom_bond_atom_site_label_2
_geom_bond_distance
_geom_bond_site_symmetry_2
C1 N1 1.316(5) .
C1 N2 1.341(4) .
C1 H1 0.9300 .
C2 C3 1.343(5) .
C2 N2 1.367(5) .
C2 H2 0.9300 .
C3 N1 1.380(5) .
C3 H3 0.9300 .
C4 N2 1.463(5) .
C4 C14 1.497(6) .
C4 H4A 0.9700 .
C4 H4B 0.9700 .
C6 N4 1.303(5) .
C6 N3 1.328(5) .
C6 H6 0.9300 .
C7 C8 1.342(6) .
C7 N3 1.367(5) .
C7 H7 0.9300 .
C8 N4 1.361(5) .
C8 H8 0.9300 .
C9 C10 1.497(6) .
C9 H9A 0.9600 .
C9 H9B 0.9600 .
C9 H9C 0.9600 .
C10 N3 1.474(5) .
C10 H10A 0.9700 .
C10 H10B 0.9700 .
C11 C12 1.347(6) .
C11 N6 1.365(5) .
C11 H11 0.9300 .
C12 N5 1.365(6) .
C12 H12 0.9300 .
C13 N6 1.314(5) .
C13 N5 1.315(7) .
C13 H13 0.9300 .
C14 H14A 0.9600 .
C14 H14B 0.9600 .
C14 H14C 0.9600 .
C15 C16 1.466(7) .
C15 N6 1.479(5) .
C15 H15A 0.9700 .
C15 H15B 0.9700 .
C16 H16A 0.9600 .
C16 H16B 0.9600 .
C16 H16C 0.9600 .
Mo1 O4 1.691(2) .
Mo1 O10 1.743(2) .
Mo1 O8 1.882(2) .
Mo1 O7 1.934(2) 2_557
Mo1 O6 2.171(2) .
Mo1 O7 2.497(2) .
Mo2 O3 1.698(2) .
Mo2 O2 1.723(2) .
Mo2 O9 1.930(2) .
Mo2 O1 1.939(2) .
Mo2 O7 2.204(2) .
Mo2 O8 2.293(2) .
Mo3 O11 1.694(3) .
Mo3 O13 1.713(2) .
Mo3 O1 1.882(2) .
Mo3 O6 2.091(2) .
Mo3 N1 2.234(3) .
Mo3 O8 2.258(2) .
Mo4 O12 1.695(2) .
Mo4 O5 1.716(2) .
Mo4 O9 1.913(2) .
Mo4 O6 1.931(2) 2_557
Mo4 O7 2.239(2) .
Mo4 O10 2.368(2) .
N4 H4 0.8600 .
N5 H5 0.8600 .
O6 Mo4 1.931(2) 2_557
O7 Mo1 1.934(2) 2_557
